data_4344216
loop_
_publ_author_name
'Churchill, M.R.'
'Shore, S.G.'
'Hsu, W.L.'
'Bueno, C.'
'Plotkin, J.S.'

_publ_section_title
;
 Structural Studies on Polynuclear Osmium Carbonyl Hydrides. 22. Crystal
 Structure and 13C NMR Spectra of (mue-H)2 Os3 Fe (C O)13
;
_journal_name_full 'Inorganic Chemistry'
_journal_page_first 1958
_journal_page_last 1963
_journal_volume 21
_journal_year 1982
_chemical_formula_sum 'C13 H2 Fe O13 Os3'
_chemical_name_systematic 'H2 Os3 Fe (C O)13'
_space_group_IT_number 15
_symmetry_space_group_name_Hall '-C 2yc'
_symmetry_space_group_name_H-M 'C 1 2/c 1'
_cell_angle_alpha 90
_cell_angle_beta 110.99
_cell_angle_gamma 90
_cell_formula_units_Z 8
_cell_length_a 31.444
_cell_length_b 9.7
_cell_length_c 13.935
_cell_volume 3968.234
_citation_journal_id_ASTM INOCAJ
_cod_data_source_file Churchill_INOCAJ_1982_290.cif
_cod_data_source_block C13H2Fe1O13Os3
_cod_original_cell_volume 3968.235
_cod_original_formula_sum 'C13 H2 Fe1 O13 Os3'
_cod_database_code 4344216

loop_
_symmetry_equiv_pos_as_xyz
x,y,z
-x,y,-z+1/2
-x,-y,-z
x,-y,z-1/2
x+1/2,y+1/2,z
-x+1/2,y+1/2,-z+1/2
-x+1/2,-y+1/2,-z
x+1/2,-y+1/2,z-1/2

loop_
_atom_site_label
_atom_site_type_symbol
_atom_site_fract_x
_atom_site_fract_y
_atom_site_fract_z
_atom_site_occupancy
_atom_site_U_iso_or_equiv
H1 H-1 0.199 0.22 0.244 1 0.0
C13 C+2 0.0625 0.173 -0.0833 1 0.0
C9 C+2 0.1457 0.588 0.1506 1 0.0
O5 O-2 0.1967 0.3154 0.4718 1 0.0
C5 C+2 0.1752 0.277 0.3925 1 0.0
O7 O-2 0.0688 0.5315 -0.1143 1 0.0
O3 O-2 0.249 0.073 0.089 1 0.0
C1 C+2 0.2166 0.418 0.1505 1 0.0
O4 O-2 0.0532 0.1706 0.3176 1 0.0
C12 C+2 0.0428 0.279 0.0702 1 0.0
O6 O-2 0.1624 -0.087 0.3108 1 0.0
O8 O-2 0.0321 0.5995 0.1662 1 0.0
O10 O-2 0.0462 -0.067 0.1078 1 0.0
C4 C+2 0.0848 0.185 0.2949 1 0.0
C11 C+2 0.1348 0.061 0.0501 1 0.0
H2 H-1 0.121 0.397 0.262 1 0.0
Os1 Os 0.1739 0.27055 0.09652 1 0.0
O12 O-2 0.0065 0.2966 0.068 1 0.0
O1 O-2 0.2438 0.501 0.1772 1 0.0
O2 O-2 0.1485 0.3681 -0.1243 1 0.0
O11 O-2 0.1488 -0.0451 0.0322 1 0.0
C10 C+2 0.0658 0.027 0.0898 1 0.0
C8 C+2 0.0576 0.542 0.1449 1 0.0
Fe1 Fe 0.08933 0.1731 0.05674 1 0.0
O9 O-2 0.1675 0.6844 0.1725 1 0.0
O13 O-2 0.0466 0.1619 -0.1681 1 0.0
C3 C+2 0.2209 0.145 0.0947 1 0.0
Os2 Os+1 0.13756 0.21553 0.25953 1 0.0
C6 C+2 0.1537 0.025 0.2878 1 0.0
C2 C+2 0.1579 0.33 -0.0417 1 0.0
Os3 Os 0.10245 0.44006 0.11062 1 0.0
C7 C+2 0.0818 0.496 -0.0274 1 0.0
